data_7038716
loop_
_publ_author_name
'Fitzpatrick, A. J.'
'Stepanovic, S.'
'M\"uller-Bunz, H'
'Gruden-Pavlovi\'c, M A'
'Garc\'ia-Fern\'andez, P'
'Morgan, G. G.'

_publ_section_title
;
 Challenges in assignment of orbital populations in a high spin
 manganese(iii) complex.
;
_journal_issue 15
_journal_name_full 'Dalton transactions (Cambridge, England : 2003)'
_journal_page_first 6702
_journal_page_last 6708
_journal_paper_doi 10.1039/c5dt03914b
_journal_volume 45
_journal_year 2016
_chemical_formula_moiety 'C24 H30 F2 Mn N4 O2, C24 H20 B'
_chemical_formula_sum 'C48 H50 B F2 Mn N4 O2'
_chemical_formula_weight 818.67
_chemical_name_systematic
; 
 ? 
;
_space_group_IT_number 14
_symmetry_cell_setting monoclinic
_symmetry_space_group_name_Hall '-P 2ybc'
_symmetry_space_group_name_H-M 'P 1 21/c 1'
_atom_sites_solution_hydrogens geom
_atom_sites_solution_primary direct
_atom_sites_solution_secondary difmap
_audit_creation_method SHELXL-97
_audit_update_record
;
2015-08-10 deposited with the CCDC.
2016-03-07 downloaded from the CCDC.
;
_cell_angle_alpha 90.00
_cell_angle_beta 97.0378(8)
_cell_angle_gamma 90.00
_cell_formula_units_Z 4
_cell_length_a 12.1375(1)
_cell_length_b 17.1630(1)
_cell_length_c 19.5734(2)
_cell_measurement_reflns_used 40210
_cell_measurement_temperature 100(2)
_cell_measurement_theta_max 29.3716
_cell_measurement_theta_min 3.3559
_cell_volume 4046.73(6)
_computing_cell_refinement
; 
CrysAlisPro, Agilent Technologies, 
Version 1.171.34.49 (release 20-01-2011 CrysAlis171 .NET) 
(compiled Jan 20 2011,15:58:25) 
;
_computing_data_collection
; 
CrysAlisPro, Agilent Technologies, 
Version 1.171.34.49 (release 20-01-2011 CrysAlis171 .NET) 
(compiled Jan 20 2011,15:58:25) 
;
_computing_data_reduction
; 
CrysAlisPro, Agilent Technologies, 
Version 1.171.34.49 (release 20-01-2011 CrysAlis171 .NET) 
(compiled Jan 20 2011,15:58:25) 
;
_computing_structure_refinement 'SHELXL-97 (Sheldrick, 2008)'
_computing_structure_solution 'SHELXS-97 (Sheldrick, 2008)'
_diffrn_ambient_temperature 100(2)
_diffrn_detector_area_resol_mean 10.3196
_diffrn_measured_fraction_theta_full 0.993
_diffrn_measured_fraction_theta_max 0.940
_diffrn_measurement_device_type 'SuperNova, Dual, Cu at zero, Atlas'
_diffrn_measurement_method '\w scans'
_diffrn_radiation_monochromator mirror
_diffrn_radiation_source 'SuperNova (Mo) X-ray Source'
_diffrn_radiation_type MoK\a
_diffrn_radiation_wavelength 0.71073
_diffrn_reflns_av_R_equivalents 0.0337
_diffrn_reflns_av_sigmaI/netI 0.0212
_diffrn_reflns_limit_h_max 16
_diffrn_reflns_limit_h_min -16
_diffrn_reflns_limit_k_max 23
_diffrn_reflns_limit_k_min -23
_diffrn_reflns_limit_l_max 26
_diffrn_reflns_limit_l_min -26
_diffrn_reflns_number 89026
_diffrn_reflns_theta_full 28.00
_diffrn_reflns_theta_max 29.44
_diffrn_reflns_theta_min 3.36
_exptl_absorpt_coefficient_mu 0.381
_exptl_absorpt_correction_T_max 0.966
_exptl_absorpt_correction_T_min 0.932
_exptl_absorpt_correction_type analytical
_exptl_absorpt_process_details
; 
CrysAlisPro, Agilent Technologies, 
Version 1.171.34.49 (release 20-01-2011 CrysAlis171 .NET) 
(compiled Jan 20 2011,15:58:25) 
Analytical numeric absorption correction using a multifaceted crystal
model based on expressions derived by R.C. Clark & J.S. Reid.
(Clark, R. C. & Reid, J. S. (1995). Acta Cryst. A51, 887-897)
;
_exptl_crystal_colour black
_exptl_crystal_density_diffrn 1.344
_exptl_crystal_density_method 'not measured'
_exptl_crystal_description block
_exptl_crystal_F_000 1720
_exptl_crystal_recrystallization_method 'Re-crystallisation from solvent: '
_exptl_crystal_size_max 0.2815
_exptl_crystal_size_mid 0.1995
_exptl_crystal_size_min 0.1482
_refine_diff_density_max 0.376
_refine_diff_density_min -0.441
_refine_diff_density_rms 0.053
_refine_ls_extinction_method none
_refine_ls_goodness_of_fit_ref 1.050
_refine_ls_hydrogen_treatment mixed
_refine_ls_matrix_type full
_refine_ls_number_parameters 533
_refine_ls_number_reflns 10531
_refine_ls_number_restraints 0
_refine_ls_restrained_S_all 1.050
_refine_ls_R_factor_all 0.0434
_refine_ls_R_factor_gt 0.0355
_refine_ls_shift/su_max 0.001
_refine_ls_shift/su_mean 0.000
_refine_ls_structure_factor_coef Fsqd
_refine_ls_weighting_details 'calc w=1/[\s^2^(Fo^2^)+(0.0370P)^2^+2.6422P] where P=(Fo^2^+2Fc^2^)/3'
_refine_ls_weighting_scheme calc
_refine_ls_wR_factor_gt 0.0865
_refine_ls_wR_factor_ref 0.0914
_reflns_number_gt 9184
_reflns_number_total 10531
_reflns_threshold_expression I>2\s(I)
_cod_data_source_file c5dt03914b2.cif
_cod_data_source_block mor552(4)
_cod_depositor_comments 'Adding full bibliography for 7038716--7038719.cif.'
_cod_original_sg_symbol_H-M 'P 21/c'
_cod_database_code 7038716

loop_
_symmetry_equiv_pos_as_xyz
'x, y, z'
'-x, y+1/2, -z+1/2'
'-x, -y, -z'
'x, -y-1/2, z-1/2'

loop_
_atom_site_label
_atom_site_type_symbol
_atom_site_fract_x
_atom_site_fract_y
_atom_site_fract_z
_atom_site_U_iso_or_equiv
_atom_site_adp_type
_atom_site_occupancy
_atom_site_symmetry_multiplicity
_atom_site_calc_flag
_atom_site_refinement_flags
Mn Mn 0.466391(15) 0.028261(11) 0.150311(10) 0.01379(6) Uani 1 1 d .
O1 O 0.53738(8) -0.02365(5) 0.22683(5) 0.01767(19) Uani 1 1 d .
C1 C 0.55974(11) 0.00736(8) 0.28985(7) 0.0168(2) Uani 1 1 d .
C2 C 0.66386(12) -0.00827(8) 0.32713(7) 0.0207(3) Uani 1 1 d .
H2 H 0.7150 -0.0406 0.3073 0.025 Uiso 1 1 calc R
C3 C 0.69328(13) 0.02254(9) 0.39206(8) 0.0250(3) Uani 1 1 d .
H3 H 0.7643 0.0127 0.4167 0.030 Uiso 1 1 calc R
C4 C 0.61638(14) 0.06804(10) 0.42013(8) 0.0297(3) Uani 1 1 d .
F1 F 0.64524(9) 0.09985(8) 0.48371(5) 0.0470(3) Uani 1 1 d .
C5 C 0.51230(13) 0.08228(10) 0.38694(8) 0.0272(3) Uani 1 1 d .
H5 H 0.4609 0.1123 0.4087 0.033 Uiso 1 1 calc R
C6 C 0.48181(11) 0.05224(8) 0.32045(7) 0.0194(3) Uani 1 1 d .
C7 C 0.36827(11) 0.06550(8) 0.28536(7) 0.0186(3) Uani 1 1 d .
C8 C 0.27716(12) 0.07192(9) 0.33121(8) 0.0249(3) Uani 1 1 d .
H8A H 0.2638 0.1269 0.3407 0.037 Uiso 1 1 calc R
H8B H 0.2996 0.0445 0.3746 0.037 Uiso 1 1 calc R
H8C H 0.2090 0.0485 0.3080 0.037 Uiso 1 1 calc R
N1 N 0.35125(9) 0.06928(6) 0.21888(6) 0.0170(2) Uani 1 1 d .
C9 C 0.23638(11) 0.08037(8) 0.18478(7) 0.0184(3) Uani 1 1 d .
H9A H 0.2381 0.1119 0.1426 0.022 Uiso 1 1 calc R
H9B H 0.1927 0.1092 0.2160 0.022 Uiso 1 1 calc R
C10 C 0.18016(11) 0.00233(8) 0.16582(7) 0.0197(3) Uani 1 1 d .
H10A H 0.1831 -0.0297 0.2081 0.024 Uiso 1 1 calc R
H10B H 0.1009 0.0123 0.1495 0.024 Uiso 1 1 calc R
C11 C 0.22924(11) -0.04496(8) 0.11120(7) 0.0194(3) Uani 1 1 d .
H11A H 0.1848 -0.0929 0.1016 0.023 Uiso 1 1 calc R
H11B H 0.2241 -0.0143 0.0681 0.023 Uiso 1 1 calc R
N2 N 0.34679(9) -0.06679(7) 0.13199(6) 0.0166(2) Uani 1 1 d .
H1N2 H 0.3532(14) -0.0923(10) 0.1720(9) 0.021(4) Uiso 1 1 d .
C12 C 0.38668(11) -0.12246(8) 0.08268(7) 0.0191(3) Uani 1 1 d .
H12A H 0.3705 -0.1020 0.0352 0.023 Uiso 1 1 calc R
H12B H 0.3479 -0.1730 0.0850 0.023 Uiso 1 1 calc R
C13 C 0.51051(11) -0.13392(8) 0.10051(7) 0.0190(3) Uani 1 1 d .
H13A H 0.5268 -0.1533 0.1483 0.023 Uiso 1 1 calc R
H13B H 0.5375 -0.1730 0.0693 0.023 Uiso 1 1 calc R
N3 N 0.56765(9) -0.05867(7) 0.09340(6) 0.0170(2) Uani 1 1 d .
H1N3 H 0.5619(15) -0.0465(11) 0.0484(10) 0.026(4) Uiso 1 1 d .
C14 C 0.68669(11) -0.06344(8) 0.12039(7) 0.0197(3) Uani 1 1 d .
H14A H 0.7229 -0.1030 0.0938 0.024 Uiso 1 1 calc R
H14B H 0.6939 -0.0807 0.1690 0.024 Uiso 1 1 calc R
C15 C 0.74596(11) 0.01408(8) 0.11620(7) 0.0205(3) Uani 1 1 d .
H15A H 0.7337 0.0330 0.0681 0.025 Uiso 1 1 calc R
H15B H 0.8267 0.0057 0.1282 0.025 Uiso 1 1 calc R
C16 C 0.70811(11) 0.07734(8) 0.16347(7) 0.0194(3) Uani 1 1 d .
H16A H 0.7082 0.0558 0.2104 0.023 Uiso 1 1 calc R
H16B H 0.7614 0.1212 0.1662 0.023 Uiso 1 1 calc R
N4 N 0.59607(9) 0.10663(7) 0.13865(6) 0.0163(2) Uani 1 1 d .
C17 C 0.58754(11) 0.17004(8) 0.10248(7) 0.0166(2) Uani 1 1 d .
C18 C 0.68783(11) 0.21377(8) 0.08448(8) 0.0220(3) Uani 1 1 d .
H18A H 0.7261 0.2382 0.1260 0.033 Uiso 1 1 calc R
H18B H 0.6642 0.2541 0.0503 0.033 Uiso 1 1 calc R
H18C H 0.7384 0.1775 0.0654 0.033 Uiso 1 1 calc R
C19 C 0.47742(11) 0.20010(8) 0.07423(7) 0.0162(2) Uani 1 1 d .
C20 C 0.46315(12) 0.27979(8) 0.05806(7) 0.0200(3) Uani 1 1 d .
H20 H 0.5230 0.3153 0.0685 0.024 Uiso 1 1 calc R
C21 C 0.36210(12) 0.30581(8) 0.02711(7) 0.0219(3) Uani 1 1 d .
F2 F 0.34976(8) 0.38291(5) 0.01211(5) 0.0310(2) Uani 1 1 d .
C22 C 0.27277(12) 0.25664(9) 0.01003(7) 0.0219(3) Uani 1 1 d .
H22 H 0.2043 0.2760 -0.0122 0.026 Uiso 1 1 calc R
C23 C 0.28588(11) 0.17848(8) 0.02620(7) 0.0188(3) Uani 1 1 d .
H23 H 0.2250 0.1440 0.0154 0.023 Uiso 1 1 calc R
C24 C 0.38717(10) 0.14887(8) 0.05827(6) 0.0153(2) Uani 1 1 d .
O2 O 0.39522(7) 0.07181(5) 0.06866(5) 0.01656(18) Uani 1 1 d .
B B 0.96506(12) 0.26841(9) 0.82170(8) 0.0159(3) Uani 1 1 d .
C25 C 1.06148(11) 0.24641(7) 0.77284(7) 0.0166(2) Uani 1 1 d .
C26 C 1.17273(11) 0.23745(8) 0.80127(7) 0.0198(3) Uani 1 1 d .
H26 H 1.1903 0.2399 0.8499 0.024 Uiso 1 1 calc R
C27 C 1.25836(12) 0.22508(9) 0.76119(8) 0.0242(3) Uani 1 1 d .
H27 H 1.3326 0.2202 0.7826 0.029 Uiso 1 1 calc R
C28 C 1.23543(12) 0.21990(8) 0.68987(8) 0.0241(3) Uani 1 1 d .
H28 H 1.2932 0.2101 0.6623 0.029 Uiso 1 1 calc R
C29 C 1.12739(13) 0.22916(8) 0.65991(7) 0.0229(3) Uani 1 1 d .
H29 H 1.1105 0.2262 0.6113 0.027 Uiso 1 1 calc R
C30 C 1.04276(12) 0.24281(8) 0.70054(7) 0.0197(3) Uani 1 1 d .
H30 H 0.9693 0.2500 0.6785 0.024 Uiso 1 1 calc R
C31 C 0.97957(10) 0.36276(8) 0.83645(7) 0.0173(3) Uani 1 1 d .
C32 C 1.02563(12) 0.39634(8) 0.89886(7) 0.0219(3) Uani 1 1 d .
H32 H 1.0488 0.3630 0.9367 0.026 Uiso 1 1 calc R
C33 C 1.03874(13) 0.47670(9) 0.90766(8) 0.0268(3) Uani 1 1 d .
H33 H 1.0700 0.4969 0.9509 0.032 Uiso 1 1 calc R
C34 C 1.00655(13) 0.52710(9) 0.85378(9) 0.0280(3) Uani 1 1 d .
H34 H 1.0137 0.5819 0.8600 0.034 Uiso 1 1 calc R
C35 C 0.96370(12) 0.49632(9) 0.79056(9) 0.0264(3) Uani 1 1 d .
H35 H 0.9425 0.5301 0.7528 0.032 Uiso 1 1 calc R
C36 C 0.95171(11) 0.41598(8) 0.78237(8) 0.0220(3) Uani 1 1 d .
H36 H 0.9235 0.3963 0.7383 0.026 Uiso 1 1 calc R
C37 C 0.83888(11) 0.24656(8) 0.78566(7) 0.0170(2) Uani 1 1 d .
C38 C 0.81648(11) 0.17863(8) 0.74595(7) 0.0193(3) Uani 1 1 d .
H38 H 0.8771 0.1475 0.7358 0.023 Uiso 1 1 calc R
C39 C 0.70912(12) 0.15517(9) 0.72090(7) 0.0221(3) Uani 1 1 d .
H39 H 0.6980 0.1094 0.6937 0.027 Uiso 1 1 calc R
C40 C 0.61820(12) 0.19871(9) 0.73570(8) 0.0244(3) Uani 1 1 d .
H40 H 0.5448 0.1827 0.7192 0.029 Uiso 1 1 calc R
C41 C 0.63664(12) 0.26576(9) 0.77484(8) 0.0238(3) Uani 1 1 d .
H41 H 0.5754 0.2961 0.7853 0.029 Uiso 1 1 calc R
C42 C 0.74494(11) 0.28917(8) 0.79901(7) 0.0204(3) Uani 1 1 d .
H42 H 0.7553 0.3356 0.8254 0.024 Uiso 1 1 calc R
C43 C 0.97782(10) 0.21690(8) 0.89324(7) 0.0163(2) Uani 1 1 d .
C44 C 1.02830(10) 0.14320(8) 0.89917(7) 0.0171(2) Uani 1 1 d .
H44 H 1.0606 0.1230 0.8610 0.021 Uiso 1 1 calc R
C45 C 1.03277(11) 0.09837(8) 0.95907(7) 0.0211(3) Uani 1 1 d .
H45 H 1.0658 0.0481 0.9606 0.025 Uiso 1 1 calc R
C46 C 0.98915(11) 0.12697(9) 1.01622(7) 0.0237(3) Uani 1 1 d .
H46 H 0.9944 0.0975 1.0576 0.028 Uiso 1 1 calc R
C47 C 0.93774(11) 0.19907(9) 1.01218(7) 0.0229(3) Uani 1 1 d .
H47 H 0.9076 0.2194 1.0510 0.027 Uiso 1 1 calc R
C48 C 0.93003(11) 0.24194(8) 0.95132(7) 0.0201(3) Uani 1 1 d .
H48 H 0.8909 0.2900 0.9490 0.024 Uiso 1 1 calc R

loop_
_atom_site_aniso_label
_atom_site_aniso_U_11
_atom_site_aniso_U_22
_atom_site_aniso_U_33
_atom_site_aniso_U_23
_atom_site_aniso_U_13
_atom_site_aniso_U_12
Mn 0.01231(9) 0.01580(10) 0.01341(10) -0.00057(7) 0.00217(7) 0.00009(7)
O1 0.0191(5) 0.0197(5) 0.0143(4) -0.0008(4) 0.0021(4) 0.0039(4)
C1 0.0187(6) 0.0182(6) 0.0137(6) 0.0011(5) 0.0032(5) -0.0008(5)
C2 0.0197(6) 0.0230(7) 0.0196(6) 0.0016(5) 0.0037(5) 0.0017(5)
C3 0.0224(7) 0.0305(8) 0.0211(7) 0.0020(6) -0.0019(6) -0.0005(6)
C4 0.0310(8) 0.0388(9) 0.0183(7) -0.0081(6) -0.0008(6) -0.0011(7)
F1 0.0432(6) 0.0698(8) 0.0253(5) -0.0238(5) -0.0073(4) 0.0086(6)
C5 0.0278(8) 0.0335(8) 0.0208(7) -0.0071(6) 0.0053(6) 0.0038(6)
C6 0.0186(6) 0.0224(6) 0.0177(6) -0.0007(5) 0.0038(5) 0.0001(5)
C7 0.0173(6) 0.0185(6) 0.0210(6) -0.0016(5) 0.0062(5) 0.0011(5)
C8 0.0226(7) 0.0324(8) 0.0214(7) 0.0008(6) 0.0100(6) 0.0047(6)
N1 0.0150(5) 0.0169(5) 0.0195(5) -0.0008(4) 0.0036(4) 0.0003(4)
C9 0.0140(6) 0.0207(6) 0.0210(6) 0.0025(5) 0.0039(5) 0.0020(5)
C10 0.0121(6) 0.0229(6) 0.0243(7) 0.0037(5) 0.0030(5) -0.0001(5)
C11 0.0150(6) 0.0203(6) 0.0222(7) 0.0014(5) -0.0006(5) -0.0025(5)
N2 0.0158(5) 0.0187(5) 0.0153(5) 0.0009(4) 0.0021(4) 0.0004(4)
C12 0.0217(6) 0.0173(6) 0.0182(6) -0.0019(5) 0.0018(5) -0.0018(5)
C13 0.0226(7) 0.0164(6) 0.0187(6) -0.0004(5) 0.0046(5) 0.0027(5)
N3 0.0166(5) 0.0198(5) 0.0149(5) 0.0007(4) 0.0026(4) 0.0013(4)
C14 0.0173(6) 0.0229(7) 0.0190(6) -0.0015(5) 0.0029(5) 0.0059(5)
C15 0.0138(6) 0.0275(7) 0.0207(6) -0.0016(5) 0.0045(5) 0.0036(5)
C16 0.0127(6) 0.0250(7) 0.0204(6) -0.0025(5) 0.0012(5) 0.0008(5)
N4 0.0129(5) 0.0198(5) 0.0161(5) -0.0036(4) 0.0019(4) 0.0002(4)
C17 0.0153(6) 0.0195(6) 0.0158(6) -0.0060(5) 0.0048(5) -0.0024(5)
C18 0.0176(6) 0.0235(7) 0.0261(7) -0.0038(6) 0.0074(5) -0.0052(5)
C19 0.0161(6) 0.0184(6) 0.0147(6) -0.0025(5) 0.0052(5) -0.0005(5)
C20 0.0231(7) 0.0193(6) 0.0190(6) -0.0020(5) 0.0081(5) -0.0022(5)
C21 0.0295(7) 0.0189(6) 0.0189(6) 0.0027(5) 0.0097(6) 0.0063(5)
F2 0.0438(6) 0.0194(4) 0.0313(5) 0.0057(4) 0.0105(4) 0.0089(4)
C22 0.0214(7) 0.0291(7) 0.0159(6) 0.0030(5) 0.0052(5) 0.0087(6)
C23 0.0152(6) 0.0263(7) 0.0154(6) -0.0003(5) 0.0040(5) 0.0004(5)
C24 0.0149(6) 0.0190(6) 0.0129(6) -0.0002(5) 0.0049(5) 0.0000(5)
O2 0.0156(4) 0.0178(4) 0.0159(4) 0.0004(3) 0.0004(3) -0.0019(3)
B 0.0148(6) 0.0172(6) 0.0160(6) 0.0022(5) 0.0036(5) 0.0010(5)
C25 0.0173(6) 0.0148(6) 0.0182(6) 0.0027(5) 0.0049(5) 0.0001(5)
C26 0.0186(6) 0.0225(7) 0.0187(6) 0.0057(5) 0.0043(5) 0.0016(5)
C27 0.0171(6) 0.0283(7) 0.0284(7) 0.0112(6) 0.0075(6) 0.0060(5)
C28 0.0265(7) 0.0209(7) 0.0277(7) 0.0057(6) 0.0150(6) 0.0052(6)
C29 0.0292(7) 0.0221(7) 0.0189(6) 0.0013(5) 0.0089(6) -0.0021(6)
C30 0.0182(6) 0.0222(6) 0.0189(6) 0.0027(5) 0.0032(5) -0.0014(5)
C31 0.0122(6) 0.0187(6) 0.0217(6) 0.0024(5) 0.0054(5) 0.0008(5)
C32 0.0222(7) 0.0223(7) 0.0222(7) 0.0012(5) 0.0072(5) 0.0001(5)
C33 0.0298(8) 0.0251(7) 0.0274(7) -0.0052(6) 0.0113(6) -0.0041(6)
C34 0.0273(7) 0.0175(6) 0.0417(9) -0.0007(6) 0.0147(7) -0.0007(6)
C35 0.0206(7) 0.0226(7) 0.0366(8) 0.0104(6) 0.0052(6) 0.0009(6)
C36 0.0162(6) 0.0227(7) 0.0265(7) 0.0056(6) 0.0009(5) -0.0006(5)
C37 0.0164(6) 0.0183(6) 0.0165(6) 0.0065(5) 0.0036(5) 0.0003(5)
C38 0.0188(6) 0.0199(6) 0.0196(6) 0.0055(5) 0.0033(5) 0.0009(5)
C39 0.0246(7) 0.0220(7) 0.0193(6) 0.0049(5) 0.0004(5) -0.0038(5)
C40 0.0169(6) 0.0316(8) 0.0237(7) 0.0115(6) -0.0011(5) -0.0047(6)
C41 0.0159(6) 0.0284(7) 0.0278(7) 0.0101(6) 0.0056(5) 0.0032(5)
C42 0.0179(6) 0.0205(6) 0.0232(7) 0.0037(5) 0.0045(5) 0.0012(5)
C43 0.0117(5) 0.0194(6) 0.0180(6) 0.0011(5) 0.0022(5) -0.0025(5)
C44 0.0122(6) 0.0202(6) 0.0193(6) 0.0018(5) 0.0031(5) -0.0021(5)
C45 0.0143(6) 0.0228(7) 0.0256(7) 0.0071(5) -0.0006(5) -0.0026(5)
C46 0.0167(6) 0.0350(8) 0.0188(6) 0.0096(6) -0.0005(5) -0.0077(6)
C47 0.0172(6) 0.0347(8) 0.0177(6) -0.0003(6) 0.0057(5) -0.0070(6)
C48 0.0157(6) 0.0240(7) 0.0215(6) 0.0006(5) 0.0056(5) -0.0011(5)

loop_
_atom_type_symbol
_atom_type_description
_atom_type_scat_dispersion_real
_atom_type_scat_dispersion_imag
_atom_type_scat_source
C C 0.0033 0.0016 'International Tables Vol C Tables 4.2.6.8 and 6.1.1.4'
H H 0.0000 0.0000 'International Tables Vol C Tables 4.2.6.8 and 6.1.1.4'
B B 0.0013 0.0007 'International Tables Vol C Tables 4.2.6.8 and 6.1.1.4'
N N 0.0061 0.0033 'International Tables Vol C Tables 4.2.6.8 and 6.1.1.4'
O O 0.0106 0.0060 'International Tables Vol C Tables 4.2.6.8 and 6.1.1.4'
F F 0.0171 0.0103 'International Tables Vol C Tables 4.2.6.8 and 6.1.1.4'
Mn Mn 0.3368 0.7283 'International Tables Vol C Tables 4.2.6.8 and 6.1.1.4'

loop_
_geom_angle_atom_site_label_1
_geom_angle_atom_site_label_2
_geom_angle_atom_site_label_3
_geom_angle
O1 Mn O2 174.65(4)
O1 Mn N4 96.58(4)
O2 Mn N4 85.72(4)
O1 Mn N1 85.83(4)
O2 Mn N1 97.67(4)
N4 Mn N1 114.00(4)
O1 Mn N2 90.42(4)
O2 Mn N2 86.01(4)
N4 Mn N2 161.95(4)
N1 Mn N2 83.02(4)
O1 Mn N3 81.80(4)
O2 Mn N3 93.63(4)
N4 Mn N3 84.90(4)
N1 Mn N3 158.56(4)
N2 Mn N3 79.64(4)
C1 O1 Mn 124.90(8)
O1 C1 C2 118.02(12)
O1 C1 C6 122.51(12)
C2 C1 C6 119.43(12)
C3 C2 C1 121.26(13)
C3 C2 H2 119.4
C1 C2 H2 119.4
C4 C3 C2 118.09(14)
C4 C3 H3 121.0
C2 C3 H3 121.0
F1 C4 C5 118.68(14)
F1 C4 C3 118.57(14)
C5 C4 C3 122.75(14)
C4 C5 C6 119.75(14)
C4 C5 H5 120.1
C6 C5 H5 120.1
C5 C6 C1 118.65(13)
C5 C6 C7 119.83(12)
C1 C6 C7 121.47(12)
N1 C7 C6 119.95(12)
N1 C7 C8 123.73(12)
C6 C7 C8 116.30(12)
C7 C8 H8A 109.5
C7 C8 H8B 109.5
H8A C8 H8B 109.5
C7 C8 H8C 109.5
H8A C8 H8C 109.5
H8B C8 H8C 109.5
C7 N1 C9 118.99(11)
C7 N1 Mn 124.76(9)
C9 N1 Mn 113.86(8)
N1 C9 C10 111.36(11)
N1 C9 H9A 109.4
C10 C9 H9A 109.4
N1 C9 H9B 109.4
C10 C9 H9B 109.4
H9A C9 H9B 108.0
C11 C10 C9 115.90(11)
C11 C10 H10A 108.3
C9 C10 H10A 108.3
C11 C10 H10B 108.3
C9 C10 H10B 108.3
H10A C10 H10B 107.4
N2 C11 C10 112.86(11)
N2 C11 H11A 109.0
C10 C11 H11A 109.0
N2 C11 H11B 109.0
C10 C11 H11B 109.0
H11A C11 H11B 107.8
C12 N2 C11 111.38(10)
C12 N2 Mn 108.97(8)
C11 N2 Mn 117.01(8)
C12 N2 H1N2 104.8(11)
C11 N2 H1N2 110.1(11)
Mn N2 H1N2 103.7(11)
N2 C12 C13 109.16(11)
N2 C12 H12A 109.8
C13 C12 H12A 109.8
N2 C12 H12B 109.8
C13 C12 H12B 109.8
H12A C12 H12B 108.3
N3 C13 C12 109.16(11)
N3 C13 H13A 109.8
C12 C13 H13A 109.8
N3 C13 H13B 109.8
C12 C13 H13B 109.8
H13A C13 H13B 108.3
C14 N3 C13 111.50(11)
C14 N3 Mn 114.75(8)
C13 N3 Mn 103.63(8)
C14 N3 H1N3 108.6(12)
C13 N3 H1N3 108.2(12)
Mn N3 H1N3 110.0(12)
N3 C14 C15 112.37(11)
N3 C14 H14A 109.1
C15 C14 H14A 109.1
N3 C14 H14B 109.1
C15 C14 H14B 109.1
H14A C14 H14B 107.9
C14 C15 C16 114.12(11)
C14 C15 H15A 108.7
C16 C15 H15A 108.7
C14 C15 H15B 108.7
C16 C15 H15B 108.7
H15A C15 H15B 107.6
N4 C16 C15 112.02(11)
N4 C16 H16A 109.2
C15 C16 H16A 109.2
N4 C16 H16B 109.2
C15 C16 H16B 109.2
H16A C16 H16B 107.9
C17 N4 C16 118.36(11)
C17 N4 Mn 125.85(9)
C16 N4 Mn 114.71(9)
N4 C17 C19 120.43(12)
N4 C17 C18 122.21(12)
C19 C17 C18 117.29(12)
C17 C18 H18A 109.5
C17 C18 H18B 109.5
H18A C18 H18B 109.5
C17 C18 H18C 109.5
H18A C18 H18C 109.5
H18B C18 H18C 109.5
C24 C19 C20 118.99(12)
C24 C19 C17 120.58(12)
C20 C19 C17 120.27(12)
C21 C20 C19 119.52(13)
C21 C20 H20 120.2
C19 C20 H20 120.2
F2 C21 C20 118.69(13)
F2 C21 C22 118.66(13)
C20 C21 C22 122.64(13)
C21 C22 C23 118.17(13)
C21 C22 H22 120.9
C23 C22 H22 120.9
C22 C23 C24 121.53(13)
C22 C23 H23 119.2
C24 C23 H23 119.2
O2 C24 C23 117.93(12)
O2 C24 C19 122.80(12)
C23 C24 C19 119.15(12)
C24 O2 Mn 122.68(8)
C25 B C43 111.83(11)
C25 B C37 112.89(11)
C43 B C37 103.13(10)
C25 B C31 105.01(10)
C43 B C31 112.40(11)
C37 B C31 111.82(11)
C26 C25 C30 115.00(12)
C26 C25 B 120.88(12)
C30 C25 B 123.83(12)
C27 C26 C25 122.75(13)
C27 C26 H26 118.6
C25 C26 H26 118.6
C28 C27 C26 120.21(13)
C28 C27 H27 119.9
C26 C27 H27 119.9
C29 C28 C27 118.81(13)
C29 C28 H28 120.6
C27 C28 H28 120.6
C28 C29 C30 120.38(13)
C28 C29 H29 119.8
C30 C29 H29 119.8
C29 C30 C25 122.82(13)
C29 C30 H30 118.6
C25 C30 H30 118.6
C32 C31 C36 114.93(13)
C32 C31 B 125.29(12)
C36 C31 B 119.63(12)
C33 C32 C31 122.69(14)
C33 C32 H32 118.7
C31 C32 H32 118.7
C34 C33 C32 120.43(15)
C34 C33 H33 119.8
C32 C33 H33 119.8
C33 C34 C35 118.83(14)
C33 C34 H34 120.6
C35 C34 H34 120.6
C34 C35 C36 120.13(14)
C34 C35 H35 119.9
C36 C35 H35 119.9
C35 C36 C31 122.92(14)
C35 C36 H36 118.5
C31 C36 H36 118.5
C42 C37 C38 115.27(12)
C42 C37 B 122.28(12)
C38 C37 B 122.04(12)
C39 C38 C37 122.80(13)
C39 C38 H38 118.6
C37 C38 H38 118.6
C40 C39 C38 120.16(14)
C40 C39 H39 119.9
C38 C39 H39 119.9
C41 C40 C39 118.84(13)
C41 C40 H40 120.6
C39 C40 H40 120.6
C40 C41 C42 120.43(13)
C40 C41 H41 119.8
C42 C41 H41 119.8
C41 C42 C37 122.49(14)
C41 C42 H42 118.8
C37 C42 H42 118.8
C44 C43 C48 115.32(12)
C44 C43 B 123.26(12)
C48 C43 B 121.22(12)
C45 C44 C43 122.47(13)
C45 C44 H44 118.8
C43 C44 H44 118.8
C46 C45 C44 120.20(14)
C46 C45 H45 119.9
C44 C45 H45 119.9
C47 C46 C45 119.03(13)
C47 C46 H46 120.5
C45 C46 H46 120.5
C46 C47 C48 120.24(13)
C46 C47 H47 119.9
C48 C47 H47 119.9
C47 C48 C43 122.61(13)
C47 C48 H48 118.7
C43 C48 H48 118.7

loop_
_geom_bond_atom_site_label_1
_geom_bond_atom_site_label_2
_geom_bond_distance
Mn O1 1.8610(9)
Mn O2 1.8764(9)
Mn N4 2.1040(11)
Mn N1 2.1702(11)
Mn N2 2.1840(11)
Mn N3 2.3050(11)
O1 C1 1.3403(16)
C1 C2 1.4055(19)
C1 C6 1.4091(19)
C2 C3 1.383(2)
C2 H2 0.9500
C3 C4 1.382(2)
C3 H3 0.9500
C4 F1 1.3647(17)
C4 C5 1.370(2)
C5 C6 1.406(2)
C5 H5 0.9500
C6 C7 1.4802(19)
C7 N1 1.2938(18)
C7 C8 1.5111(18)
C8 H8A 0.9800
C8 H8B 0.9800
C8 H8C 0.9800
N1 C9 1.4825(17)
C9 C10 1.5281(19)
C9 H9A 0.9900
C9 H9B 0.9900
C10 C11 1.521(2)
C10 H10A 0.9900
C10 H10B 0.9900
C11 N2 1.4830(17)
C11 H11A 0.9900
C11 H11B 0.9900
N2 C12 1.4811(17)
N2 H1N2 0.892(18)
C12 C13 1.5136(19)
C12 H12A 0.9900
C12 H12B 0.9900
C13 N3 1.4805(17)
C13 H13A 0.9900
C13 H13B 0.9900
N3 C14 1.4786(17)
N3 H1N3 0.900(19)
C14 C15 1.520(2)
C14 H14A 0.9900
C14 H14B 0.9900
C15 C16 1.5330(19)
C15 H15A 0.9900
C15 H15B 0.9900
C16 N4 1.4752(16)
C16 H16A 0.9900
C16 H16B 0.9900
N4 C17 1.2955(18)
C17 C19 1.4755(18)
C17 C18 1.5080(18)
C18 H18A 0.9800
C18 H18B 0.9800
C18 H18C 0.9800
C19 C24 1.4095(18)
C19 C20 1.4099(19)
C20 C21 1.374(2)
C20 H20 0.9500
C21 F2 1.3597(16)
C21 C22 1.382(2)
C22 C23 1.383(2)
C22 H22 0.9500
C23 C24 1.4051(18)
C23 H23 0.9500
C24 O2 1.3399(16)
B C25 1.6435(19)
B C43 1.6472(19)
B C37 1.649(2)
B C31 1.650(2)
C25 C26 1.4045(19)
C25 C30 1.4068(19)
C26 C27 1.3930(19)
C26 H26 0.9500
C27 C28 1.392(2)
C27 H27 0.9500
C28 C29 1.379(2)
C28 H28 0.9500
C29 C30 1.3939(19)
C29 H29 0.9500
C30 H30 0.9500
C31 C32 1.403(2)
C31 C36 1.4077(19)
C32 C33 1.397(2)
C32 H32 0.9500
C33 C34 1.383(2)
C33 H33 0.9500
C34 C35 1.387(2)
C34 H34 0.9500
C35 C36 1.394(2)
C35 H35 0.9500
C36 H36 0.9500
C37 C42 1.4058(19)
C37 C38 1.4090(19)
C38 C39 1.394(2)
C38 H38 0.9500
C39 C40 1.392(2)
C39 H39 0.9500
C40 C41 1.385(2)
C40 H40 0.9500
C41 C42 1.400(2)
C41 H41 0.9500
C42 H42 0.9500
C43 C44 1.4041(19)
C43 C48 1.4056(19)
C44 C45 1.3979(19)
C44 H44 0.9500
C45 C46 1.385(2)
C45 H45 0.9500
C46 C47 1.384(2)
C46 H46 0.9500
C47 C48 1.393(2)
C47 H47 0.9500
C48 H48 0.9500

loop_
_geom_torsion_atom_site_label_1
_geom_torsion_atom_site_label_2
_geom_torsion_atom_site_label_3
_geom_torsion_atom_site_label_4
_geom_torsion
N4 Mn O1 C1 69.20(10)
N1 Mn O1 C1 -44.51(10)
N2 Mn O1 C1 -127.48(10)
N3 Mn O1 C1 153.05(11)
Mn O1 C1 C2 -138.06(11)
Mn O1 C1 C6 44.20(17)
O1 C1 C2 C3 179.15(13)
C6 C1 C2 C3 -3.0(2)
C1 C2 C3 C4 1.3(2)
C2 C3 C4 F1 -178.89(15)
C2 C3 C4 C5 1.4(3)
F1 C4 C5 C6 177.96(15)
C3 C4 C5 C6 -2.3(3)
C4 C5 C6 C1 0.5(2)
C4 C5 C6 C7 178.12(15)
O1 C1 C6 C5 179.77(13)
C2 C1 C6 C5 2.1(2)
O1 C1 C6 C7 2.2(2)
C2 C1 C6 C7 -175.50(13)
C5 C6 C7 N1 150.65(14)
C1 C6 C7 N1 -31.8(2)
C5 C6 C7 C8 -30.8(2)
C1 C6 C7 C8 146.71(13)
C6 C7 N1 C9 178.28(12)
C8 C7 N1 C9 -0.1(2)
C6 C7 N1 Mn 16.93(18)
C8 C7 N1 Mn -161.48(11)
O1 Mn N1 C7 14.56(11)
O2 Mn N1 C7 -169.51(11)
N4 Mn N1 C7 -80.80(12)
N2 Mn N1 C7 105.50(11)
N3 Mn N1 C7 69.33(17)
O1 Mn N1 C9 -147.64(9)
O2 Mn N1 C9 28.30(9)
N4 Mn N1 C9 117.01(9)
N2 Mn N1 C9 -56.69(9)
N3 Mn N1 C9 -92.86(14)
C7 N1 C9 C10 -92.47(14)
Mn N1 C9 C10 70.83(12)
N1 C9 C10 C11 -66.14(15)
C9 C10 C11 N2 61.08(16)
C10 C11 N2 C12 171.38(11)
C10 C11 N2 Mn -62.37(13)
O1 Mn N2 C12 -93.47(9)
O2 Mn N2 C12 82.55(9)
N4 Mn N2 C12 19.65(19)
N1 Mn N2 C12 -179.21(9)
N3 Mn N2 C12 -11.88(8)
O1 Mn N2 C11 139.10(9)
O2 Mn N2 C11 -44.88(9)
N4 Mn N2 C11 -107.77(15)
N1 Mn N2 C11 53.36(9)
N3 Mn N2 C11 -139.31(10)
C11 N2 C12 C13 172.09(11)
Mn N2 C12 C13 41.53(12)
N2 C12 C13 N3 -62.29(14)
C12 C13 N3 C14 171.20(11)
C12 C13 N3 Mn 47.24(11)
O1 Mn N3 C14 -48.96(9)
O2 Mn N3 C14 133.83(9)
N4 Mn N3 C14 48.46(9)
N1 Mn N3 C14 -104.36(13)
N2 Mn N3 C14 -140.91(10)
O1 Mn N3 C13 72.85(8)
O2 Mn N3 C13 -104.36(8)
N4 Mn N3 C13 170.27(8)
N1 Mn N3 C13 17.45(16)
N2 Mn N3 C13 -19.10(8)
C13 N3 C14 C15 -177.72(11)
Mn N3 C14 C15 -60.31(13)
N3 C14 C15 C16 66.90(15)
C14 C15 C16 N4 -72.07(15)
C15 C16 N4 C17 -96.82(14)
C15 C16 N4 Mn 71.98(12)
O1 Mn N4 C17 -163.71(11)
O2 Mn N4 C17 21.13(11)
N1 Mn N4 C17 -75.36(11)
N2 Mn N4 C17 84.07(18)
N3 Mn N4 C17 115.17(11)
O1 Mn N4 C16 28.46(9)
O2 Mn N4 C16 -146.70(9)
N1 Mn N4 C16 116.81(9)
N2 Mn N4 C16 -83.76(16)
N3 Mn N4 C16 -52.66(9)
C16 N4 C17 C19 177.67(11)
Mn N4 C17 C19 10.24(17)
C16 N4 C17 C18 0.76(18)
Mn N4 C17 C18 -166.67(9)
N4 C17 C19 C24 -28.46(18)
C18 C17 C19 C24 148.60(12)
N4 C17 C19 C20 156.28(12)
C18 C17 C19 C20 -26.66(18)
C24 C19 C20 C21 -0.10(19)
C17 C19 C20 C21 175.23(12)
C19 C20 C21 F2 179.78(12)
C19 C20 C21 C22 -0.8(2)
F2 C21 C22 C23 -179.31(12)
C20 C21 C22 C23 1.3(2)
C21 C22 C23 C24 -0.8(2)
C22 C23 C24 O2 -176.22(12)
C22 C23 C24 C19 -0.05(19)
C20 C19 C24 O2 176.50(12)
C17 C19 C24 O2 1.19(19)
C20 C19 C24 C23 0.52(18)
C17 C19 C24 C23 -174.79(12)
C23 C24 O2 Mn -138.61(10)
C19 C24 O2 Mn 45.37(16)
N4 Mn O2 C24 -47.64(9)
N1 Mn O2 C24 66.03(10)
N2 Mn O2 C24 148.42(10)
N3 Mn O2 C24 -132.24(9)
C43 B C25 C26 -44.11(17)
C37 B C25 C26 -159.89(12)
C31 B C25 C26 78.05(14)
C43 B C25 C30 142.44(13)
C37 B C25 C30 26.67(18)
C31 B C25 C30 -95.40(14)
C30 C25 C26 C27 -0.7(2)
B C25 C26 C27 -174.66(13)
C25 C26 C27 C28 -1.0(2)
C26 C27 C28 C29 1.6(2)
C27 C28 C29 C30 -0.5(2)
C28 C29 C30 C25 -1.2(2)
C26 C25 C30 C29 1.8(2)
B C25 C30 C29 175.57(13)
C25 B C31 C32 -105.84(14)
C43 B C31 C32 15.95(18)
C37 B C31 C32 131.40(13)
C25 B C31 C36 69.51(14)
C43 B C31 C36 -168.70(11)
C37 B C31 C36 -53.26(16)
C36 C31 C32 C33 2.5(2)
B C31 C32 C33 178.06(13)
C31 C32 C33 C34 -0.3(2)
C32 C33 C34 C35 -1.6(2)
C33 C34 C35 C36 1.2(2)
C34 C35 C36 C31 1.2(2)
C32 C31 C36 C35 -2.9(2)
B C31 C36 C35 -178.75(13)
C25 B C37 C42 -149.56(12)
C43 B C37 C42 89.58(14)
C31 B C37 C42 -31.41(17)
C25 B C37 C38 38.10(16)
C43 B C37 C38 -82.76(14)
C31 B C37 C38 156.25(12)
C42 C37 C38 C39 0.54(19)
B C37 C38 C39 173.37(12)
C37 C38 C39 C40 -1.0(2)
C38 C39 C40 C41 0.7(2)
C39 C40 C41 C42 0.0(2)
C40 C41 C42 C37 -0.5(2)
C38 C37 C42 C41 0.23(19)
B C37 C42 C41 -172.58(12)
C25 B C43 C44 -26.04(17)
C37 B C43 C44 95.55(14)
C31 B C43 C44 -143.86(12)
C25 B C43 C48 159.20(12)
C37 B C43 C48 -79.21(14)
C31 B C43 C48 41.38(16)
C48 C43 C44 C45 -1.21(19)
B C43 C44 C45 -176.25(12)
C43 C44 C45 C46 -1.8(2)
C44 C45 C46 C47 2.3(2)
C45 C46 C47 C48 0.1(2)
C46 C47 C48 C43 -3.3(2)
C44 C43 C48 C47 3.74(19)
B C43 C48 C47 178.90(12)
